data_1101192
loop_
_publ_author_name
'Ouellette, Wayne'
'Yu, Ming Hui'
'O'Connor, Charles J.'
'Zubieta, Jon'

_publ_section_title
;
 Structural Diversity of the Oxovanadium Organodiphosphonate System:
 A Platform for the Design of Void Channels
;
_journal_issue 8
_journal_name_full 'Inorganic Chemistry'
_journal_page_first 3224
_journal_page_last 3239
_journal_paper_doi 10.1021/ic0517422
_journal_volume 45
_journal_year 2006
_chemical_formula_sum 'C12 H32.75 N2 O18.75 P4 V4'
_chemical_formula_weight 832.79
_space_group_IT_number 36
_symmetry_cell_setting orthorhombic
_symmetry_space_group_name_Hall 'C 2c -2'
_symmetry_space_group_name_H-M 'C m c 21'
_cell_angle_alpha 90.00
_cell_angle_beta 90.00
_cell_angle_gamma 90.00
_cell_formula_units_Z 8
_cell_length_a 30.947(2)
_cell_length_b 10.6168(8)
_cell_length_c 18.6040(14)
_cell_measurement_temperature 90(2)
_cell_volume 6112.5(8)
_diffrn_ambient_temperature 90(2)
_exptl_crystal_density_diffrn 1.810
_cod_depositor_comments
;
The following automatic conversions were performed:
'_symmetry_cell_setting' value 'Orthorhombic' changed to 'orthorhombic'
according to '/home/saulius/struct/CIF-dictionaries/cif_core.dic'
dictionary named 'cif_core.dic' version 2.4.1 from 2010-06-29.

Automatic conversion script
Id: cif_fix_enum 1527 2010-12-29 10:47:43Z saulius 
;
_cod_database_code 1101192

loop_
_symmetry_equiv_pos_as_xyz
'x, y, z'
'-x, -y, z+1/2'
'x, -y, z+1/2'
'-x, y, z'
'x+1/2, y+1/2, z'
'-x+1/2, -y+1/2, z+1/2'
'x+1/2, -y+1/2, z+1/2'
'-x+1/2, y+1/2, z'

loop_
_atom_site_label
_atom_site_type_symbol
_atom_site_fract_x
_atom_site_fract_y
_atom_site_fract_z
_atom_site_U_iso_or_equiv
_atom_site_adp_type
_atom_site_occupancy
_atom_site_symmetry_multiplicity
_atom_site_calc_flag
_atom_site_refinement_flags
_atom_site_disorder_assembly
_atom_site_disorder_group
V1 V 0.16985(4) 0.94918(10) 1.26464(8) 0.0393(3) Uani 1 1 d . . .
V2 V 0.16695(5) 0.90260(10) 1.06622(8) 0.0410(3) Uani 1 1 d . . .
V3 V 0.16085(3) 0.59298(9) 0.87097(8) 0.0253(2) Uani 1 1 d . . .
V4 V 0.12799(6) 0.56114(11) 0.68111(8) 0.0584(5) Uani 1 1 d . . .
P1 P 0.12172(6) 1.13660(15) 1.15108(10) 0.0299(3) Uani 1 1 d D . .
P2 P 0.13140(7) 0.62157(16) 1.04051(10) 0.0377(5) Uani 1 1 d . . .
P3 P 0.13341(5) 0.88512(14) 0.89867(9) 0.0258(3) Uani 1 1 d . . .
P4 P 0.13269(8) 0.32954(17) 0.79331(11) 0.0476(6) Uani 1 1 d . . .
O1 O 0.14389(16) 0.9954(4) 1.3578(2) 0.0342(10) Uani 1 1 d . . .
O2 O 0.1670(2) 0.7757(4) 1.3049(3) 0.0511(15) Uani 1 1 d . . .
O3 O 0.21949(19) 0.9886(7) 1.2706(4) 0.0669(17) Uani 1 1 d . . .
O4 O 0.1385(2) 1.0919(5) 1.2236(2) 0.0510(16) Uani 1 1 d . A .
O5 O 0.1613(3) 0.8666(6) 1.1701(3) 0.067(3) Uani 1 1 d . . .
O6 O 0.1374(2) 1.0590(5) 1.0875(3) 0.0616(19) Uani 1 1 d . A .
O7 O 0.2146(2) 0.9430(6) 1.0475(4) 0.0672(17) Uani 1 1 d . . .
O8 O 0.13163(19) 0.9128(4) 0.9791(2) 0.0395(12) Uani 1 1 d . . .
O9 O 0.16641(18) 0.7169(4) 1.0582(3) 0.0421(12) Uani 1 1 d . . .
O10 O 0.1373(2) 0.4985(5) 1.0817(2) 0.0494(14) Uani 1 1 d . . .
O11 O 0.12986(18) 0.5873(5) 0.9609(2) 0.0420(13) Uani 1 1 d . . .
O12 O 0.16617(14) 0.7814(3) 0.8809(2) 0.0271(9) Uani 1 1 d . . .
O13 O 0.20980(17) 0.5549(5) 0.8821(4) 0.0668(19) Uani 1 1 d . . .
O14 O 0.1347(2) 0.4235(5) 0.8550(3) 0.0510(15) Uani 1 1 d . . .
O15 O 0.1478(2) 0.6334(5) 0.7723(3) 0.0457(13) Uani 1 1 d . . .
O16 O 0.1388(2) 0.3891(4) 0.7202(3) 0.0513(16) Uani 1 1 d . . .
O17 O 0.1346(2) 0.7300(4) 0.6370(3) 0.0510(15) Uani 1 1 d . . .
O18 O 0.0755(2) 0.5613(6) 0.6903(3) 0.0709(18) Uani 1 1 d . . .
O90 O 0.2093(3) 0.5581(8) 0.6705(5) 0.068(2) Uani 0.75 1 d P . .
N1 N 0.1551(2) 0.2792(8) 0.9852(4) 0.065(2) Uani 1 1 d . . .
H1A H 0.1479 0.3308 0.9495 0.097 Uiso 1 1 calc R . .
H1B H 0.1396 0.2984 1.0241 0.097 Uiso 1 1 calc R . .
H1C H 0.1496 0.2000 0.9723 0.097 Uiso 1 1 calc R . .
N2 N 0.2412(2) 0.2994(6) 0.8872(5) 0.067(2) Uani 1 1 d . . .
H2A H 0.2314 0.3779 0.8910 0.100 Uiso 1 1 calc R . .
H2B H 0.2281 0.2611 0.8506 0.100 Uiso 1 1 calc R . .
H2C H 0.2696 0.3008 0.8795 0.100 Uiso 1 1 calc R . .
C1A C 0.0646(2) 1.159(3) 1.1505(17) 0.064(8) Uani 0.46(4) 1 d PD A 1
H1A1 H 0.0580 1.2184 1.1885 0.076 Uiso 0.46(4) 1 calc PR A 1
H1A2 H 0.0575 1.2001 1.1055 0.076 Uiso 0.46(4) 1 calc PR A 1
C1B C 0.0664(4) 1.091(4) 1.1583(14) 0.123(14) Uani 0.54(4) 1 d PD A 2
H1B1 H 0.0650 1.0002 1.1610 0.147 Uiso 0.54(4) 1 calc PR A 2
H1B2 H 0.0550 1.1245 1.2030 0.147 Uiso 0.54(4) 1 calc PR A 2
C2A C 0.0331(9) 1.049(3) 1.1589(17) 0.097(16) Uani 0.35(3) 1 d PD A 1
H2A1 H 0.0179 1.0572 1.2043 0.116 Uiso 0.35(3) 1 calc PR A 1
H2A2 H 0.0494 0.9707 1.1604 0.116 Uiso 0.35(3) 1 calc PR A 1
C2B C 0.0375(5) 1.136(2) 1.0968(14) 0.20(2) Uani 0.65(3) 1 d PD A 2
H2B1 H 0.0527 1.1326 1.0512 0.235 Uiso 0.65(3) 1 calc PR A 2
H2B2 H 0.0272 1.2207 1.1050 0.235 Uiso 0.65(3) 1 calc PR A 2
C3 C 0.0000 1.041(2) 1.0980(18) 0.22(2) Uani 1 2 d SD . .
H3A H 0.0000 1.1134 1.0658 0.267 Uiso 1 2 calc SR A 1
H3B H 0.0000 0.9625 1.0717 0.267 Uiso 1 2 calc SR A 1
C4 C 0.0803(3) 0.6846(7) 1.0650(4) 0.057(2) Uani 1 1 d . . .
H4A H 0.0800 0.6962 1.1168 0.068 Uiso 1 1 calc R . .
H4B H 0.0777 0.7674 1.0434 0.068 Uiso 1 1 calc R . .
C5 C 0.0409(3) 0.6093(8) 1.0448(5) 0.057(2) Uani 1 1 d . . .
H5A H 0.0406 0.5975 0.9931 0.068 Uiso 1 1 calc R . .
H5B H 0.0427 0.5268 1.0670 0.068 Uiso 1 1 calc R . .
C6 C 0.0000 0.6709(12) 1.0673(6) 0.057(3) Uani 1 2 d S . .
H6A H 0.0000 0.6768 1.1193 0.069 Uiso 1 2 calc SR . .
H6B H 0.0000 0.7562 1.0486 0.069 Uiso 1 2 calc SR . .
C7 C 0.08128(19) 0.8268(6) 0.8734(4) 0.0325(13) Uani 1 1 d . . .
H7A H 0.0816 0.8115 0.8220 0.039 Uiso 1 1 calc R . .
H7B H 0.0771 0.7462 0.8969 0.039 Uiso 1 1 calc R . .
C8 C 0.0416(2) 0.9106(7) 0.8907(5) 0.0452(18) Uani 1 1 d . . .
H8A H 0.0414 0.9309 0.9415 0.054 Uiso 1 1 calc R . .
H8B H 0.0436 0.9888 0.8639 0.054 Uiso 1 1 calc R . .
C9 C 0.0000 0.8418(10) 0.8706(6) 0.043(2) Uani 1 2 d S . .
H9A H 0.0000 0.8271 0.8192 0.051 Uiso 1 2 calc SR . .
H9B H 0.0000 0.7602 0.8941 0.051 Uiso 1 2 calc SR . .
C10 C 0.0822(3) 0.2539(7) 0.7979(5) 0.059(2) Uani 1 1 d . . .
H10A H 0.0805 0.1952 0.7580 0.071 Uiso 1 1 calc R . .
H10B H 0.0817 0.2045 0.8417 0.071 Uiso 1 1 calc R . .
C11 C 0.0409(4) 0.3363(8) 0.7965(6) 0.073(3) Uani 1 1 d . . .
H11A H 0.0421 0.3964 0.8357 0.088 Uiso 1 1 calc R . .
H11B H 0.0401 0.3834 0.7518 0.088 Uiso 1 1 calc R . .
C12 C 0.0000 0.2602(13) 0.8030(9) 0.076(4) Uani 1 2 d S . .
H12A H 0.0000 0.2179 0.8492 0.091 Uiso 1 2 calc SR . .
H12B H 0.0000 0.1958 0.7660 0.091 Uiso 1 2 calc SR . .
C13 C 0.2020(3) 0.2931(10) 1.0016(8) 0.090(4) Uani 1 1 d . . .
H13A H 0.2089 0.3822 1.0012 0.108 Uiso 1 1 calc R . .
H13B H 0.2069 0.2629 1.0502 0.108 Uiso 1 1 calc R . .
C14 C 0.2320(3) 0.2298(9) 0.9548(5) 0.065(3) Uani 1 1 d . . .
H14A H 0.2204 0.1476 0.9428 0.077 Uiso 1 1 calc R . .
H14B H 0.2589 0.2169 0.9805 0.077 Uiso 1 1 calc R . .
H15' H 0.161(3) 0.705(9) 0.766(6) 0.08(3) Uiso 1 1 d . . .
H5' H 0.172(2) 0.831(6) 1.169(4) 0.000(17) Uiso 1 1 d . . .

loop_
_atom_site_aniso_label
_atom_site_aniso_U_11
_atom_site_aniso_U_22
_atom_site_aniso_U_33
_atom_site_aniso_U_23
_atom_site_aniso_U_13
_atom_site_aniso_U_12
V1 0.0764(9) 0.0282(5) 0.0132(4) 0.0006(4) -0.0048(5) 0.0148(5)
V2 0.0795(10) 0.0288(5) 0.0147(5) -0.0020(4) -0.0097(5) 0.0043(6)
V3 0.0319(5) 0.0258(5) 0.0184(5) 0.0021(4) 0.0027(4) 0.0016(4)
V4 0.1391(16) 0.0252(6) 0.0109(5) -0.0011(4) 0.0001(7) -0.0069(7)
P1 0.0448(9) 0.0282(8) 0.0168(7) 0.0019(6) -0.0067(6) -0.0024(7)
P2 0.0756(14) 0.0285(8) 0.0090(7) 0.0012(6) 0.0032(8) 0.0056(8)
P3 0.0439(10) 0.0224(7) 0.0112(7) 0.0005(5) -0.0053(6) 0.0020(6)
P4 0.1022(17) 0.0276(8) 0.0128(7) -0.0007(6) -0.0013(9) -0.0194(9)
O1 0.065(3) 0.022(2) 0.0153(19) -0.0029(17) -0.0001(19) -0.003(2)
O2 0.106(5) 0.028(2) 0.018(2) -0.0002(19) -0.003(2) 0.013(3)
O3 0.052(4) 0.095(5) 0.053(3) 0.008(4) -0.004(3) 0.017(3)
O4 0.106(5) 0.037(3) 0.011(2) 0.0034(19) -0.005(2) 0.025(3)
O5 0.154(8) 0.031(3) 0.015(3) 0.002(2) -0.006(3) 0.042(4)
O6 0.141(6) 0.031(3) 0.013(2) -0.003(2) -0.009(3) 0.025(3)
O7 0.066(4) 0.066(4) 0.070(4) 0.007(3) -0.012(3) -0.019(3)
O8 0.074(4) 0.036(2) 0.009(2) 0.0008(18) -0.008(2) 0.011(2)
O9 0.073(4) 0.033(2) 0.021(2) -0.001(2) -0.007(2) 0.008(2)
O10 0.102(5) 0.029(2) 0.017(2) 0.0019(19) 0.005(2) 0.007(3)
O11 0.070(4) 0.044(3) 0.012(2) -0.004(2) 0.008(2) -0.004(2)
O12 0.041(3) 0.0179(18) 0.022(2) -0.0006(17) -0.0062(18) -0.0057(16)
O13 0.036(3) 0.053(3) 0.111(6) 0.027(4) 0.000(3) 0.012(2)
O14 0.100(5) 0.031(3) 0.022(2) -0.007(2) 0.009(3) -0.022(3)
O15 0.085(4) 0.033(3) 0.019(2) -0.002(2) -0.001(2) -0.012(3)
O16 0.118(5) 0.021(2) 0.015(2) -0.0005(18) 0.006(3) -0.006(2)
O17 0.109(5) 0.027(2) 0.017(2) 0.0003(18) 0.011(3) 0.002(3)
O18 0.090(5) 0.069(4) 0.054(4) 0.002(3) 0.000(3) -0.020(4)
O90 0.082(6) 0.075(6) 0.046(4) 0.019(4) 0.003(4) -0.006(5)
N1 0.064(5) 0.095(6) 0.035(4) 0.016(4) 0.012(3) 0.014(4)
N2 0.046(4) 0.056(4) 0.098(6) 0.019(4) 0.014(4) 0.012(3)
C1A 0.059(14) 0.053(14) 0.078(16) -0.017(12) 0.019(12) -0.031(10)
C1B 0.11(2) 0.15(3) 0.11(2) -0.01(2) -0.023(17) -0.11(2)
C2A 0.10(3) 0.11(3) 0.08(3) -0.01(2) -0.01(2) 0.04(2)
C2B 0.035(10) 0.41(6) 0.14(3) -0.11(4) -0.020(12) 0.032(19)
C3 0.047(10) 0.19(3) 0.43(6) -0.20(3) 0.000 0.000
C4 0.098(7) 0.048(4) 0.024(3) 0.006(3) 0.019(4) 0.000(4)
C5 0.077(6) 0.054(5) 0.039(4) 0.007(4) -0.004(4) 0.012(4)
C6 0.075(9) 0.065(7) 0.031(5) 0.003(6) 0.000 0.000
C7 0.033(3) 0.039(3) 0.026(3) -0.003(3) 0.000(3) -0.004(3)
C8 0.048(4) 0.042(4) 0.046(5) 0.002(3) 0.000(3) 0.001(3)
C9 0.029(5) 0.051(6) 0.048(6) 0.002(5) 0.000 0.000
C10 0.095(7) 0.035(4) 0.047(4) 0.002(4) -0.001(5) -0.014(4)
C11 0.122(9) 0.045(5) 0.052(5) 0.003(4) -0.002(6) -0.012(5)
C12 0.102(12) 0.055(7) 0.070(9) -0.003(7) 0.000 0.000
C13 0.059(7) 0.075(7) 0.137(11) 0.024(7) -0.007(7) 0.014(5)
C14 0.050(5) 0.068(6) 0.076(7) 0.009(5) 0.005(4) 0.019(4)

loop_
_geom_bond_atom_site_label_1
_geom_bond_atom_site_label_2
_geom_bond_distance
_geom_bond_site_symmetry_2
_geom_bond_publ_flag
V1 O3 1.596(6) . ?
V1 O4 1.954(5) . ?
V1 O1 1.972(5) . ?
V1 O5 1.982(6) . ?
V1 O2 1.990(5) . ?
V2 O7 1.575(7) . ?
V2 O6 1.936(5) . ?
V2 O8 1.958(5) . ?
V2 O9 1.977(5) . ?
V2 O5 1.978(6) . ?
V2 H5' 2.07(7) . ?
V3 O13 1.581(5) . ?
V3 O15 1.929(5) . ?
V3 O11 1.930(5) . ?
V3 O14 1.995(5) . ?
V3 O12 2.015(4) . ?
V4 O18 1.633(8) . ?
V4 O15 1.959(5) . ?
V4 O10 1.975(5) 3_564 ?
V4 O17 1.982(5) . ?
V4 O16 1.995(5) . ?
P1 O17 1.495(5) 3_575 ?
P1 O6 1.521(5) . ?
P1 O4 1.522(5) . ?
P1 C1B 1.783(5) . ?
P1 C1A 1.785(5) . ?
P2 O9 1.519(6) . ?
P2 O11 1.526(4) . ?
P2 O10 1.526(5) . ?
P2 C4 1.777(9) . ?
P3 O1 1.514(5) 3_574 ?
P3 O8 1.525(4) . ?
P3 O12 1.533(4) . ?
P3 C7 1.790(6) . ?
P4 O16 1.512(5) . ?
P4 O14 1.522(5) . ?
P4 O2 1.556(6) 3_564 ?
P4 C10 1.758(9) . ?
O1 P3 1.514(5) 3_575 ?
O2 P4 1.557(6) 3_565 ?
O5 H5' 0.51(6) . ?
O10 V4 1.975(5) 3_565 ?
O17 P1 1.495(5) 3_574 ?
N1 C13 1.493(13) . ?
N2 C14 1.486(12) . ?
C1A C2A 1.530(2) . ?
C1B C2B 1.528(5) . ?
C2A C3 1.530(2) . ?
C3 C2A 1.530(2) 4 ?
C3 C2B 1.531(5) 4 ?
C4 C5 1.505(12) . ?
C5 C6 1.486(11) . ?
C6 C5 1.486(11) 4 ?
C7 C8 1.549(9) . ?
C8 C9 1.528(9) . ?
C9 C8 1.528(9) 4 ?
C10 C11 1.551(14) . ?
C11 C12 1.506(12) . ?
C12 C11 1.506(12) 4 ?
C13 C14 1.439(14) . ?
